data_4305203
loop_
_publ_author_name
'Pavel V. Gushchin'
'Marina R. Tyan'
'Nadezhda A. Bokach'
'Mikhail D. Revenco'
'Matti Haukka'
'Meng-Jiy Wang'
'Cheng-Hsuan Lai'
'Pi-Tai Chou'
'Vadim Yu. Kukushkin'

_publ_section_title
;
Novel Tailoring Reaction for Two Adjacent Coordinated Nitriles Giving
Platinum 1,3,5-Triazapentadiene Complexes
;
_journal_name_full 'Inorganic Chemistry'
_journal_page_first 11487
_journal_page_last 11500
_journal_paper_doi 10.1021/ic702483w
_journal_volume 47
_journal_year 2008
_chemical_formula_moiety 'C12 H32 N6 Pt, 2(C6 H2 N3 O7)'
_chemical_formula_sum 'C24 H36 N12 O14 Pt'
_chemical_formula_weight 911.74
_chemical_name_systematic
; 
 ? 
;
_space_group_IT_number 2
_symmetry_cell_setting triclinic
_symmetry_space_group_name_Hall '-P 1'
_symmetry_space_group_name_H-M 'P -1'
_atom_sites_solution_hydrogens geom
_atom_sites_solution_primary direct
_atom_sites_solution_secondary difmap
_audit_creation_method SHELXL-97
_cell_angle_alpha 79.692(3)
_cell_angle_beta 84.415(2)
_cell_angle_gamma 71.220(3)
_cell_formula_units_Z 2
_cell_length_a 8.8755(4)
_cell_length_b 12.8837(4)
_cell_length_c 15.8393(9)
_cell_measurement_reflns_used 59847
_cell_measurement_temperature 120(2)
_cell_measurement_theta_max 27.48
_cell_measurement_theta_min 1.00
_cell_volume 1685.58(14)
_computing_cell_refinement 'Denzo/Scalepack (Otwinowski & Minor, 1997)'
_computing_data_collection 'Collect (Bruker AXS BV, 1997-2004)'
_computing_data_reduction 'Denzo/Scalepack (Otwinowski & Minor, 1997)'
_computing_molecular_graphics 'Diamond v.3.1d (Brandenburg, 2006)'
_computing_publication_material 'SHELXL-97 (Sheldrick, 1997)'
_computing_structure_refinement 'SHELXL-97 (Sheldrick, 1997)'
_computing_structure_solution 'SIR2004 (Burla et al., 2005)'
_diffrn_ambient_temperature 120(2)
_diffrn_detector_area_resol_mean 9
_diffrn_measured_fraction_theta_full 0.961
_diffrn_measured_fraction_theta_max 0.961
_diffrn_measurement_device '95mm CCD camera on \k-goniostat'
_diffrn_measurement_device_type 'Nonius KappaCCD'
_diffrn_measurement_method '\f scans and \w scans with \k offset'
_diffrn_radiation_monochromator 'horizontally mounted graphite crystal'
_diffrn_radiation_source 'fine-focus sealed tube'
_diffrn_radiation_type MoK\a
_diffrn_radiation_wavelength 0.71073
_diffrn_reflns_av_R_equivalents 0.0568
_diffrn_reflns_av_sigmaI/netI 0.0433
_diffrn_reflns_limit_h_max 10
_diffrn_reflns_limit_h_min -10
_diffrn_reflns_limit_k_max 15
_diffrn_reflns_limit_k_min -15
_diffrn_reflns_limit_l_max 19
_diffrn_reflns_limit_l_min -19
_diffrn_reflns_number 25566
_diffrn_reflns_theta_full 26.00
_diffrn_reflns_theta_max 26.00
_diffrn_reflns_theta_min 2.29
_exptl_absorpt_coefficient_mu 4.246
_exptl_absorpt_correction_T_max 0.8451
_exptl_absorpt_correction_T_min 0.4621
_exptl_absorpt_correction_type multi-scan
_exptl_absorpt_process_details 'Xprep in Shelxtl v.6.14-1 (Sheldrick, 2005)'
_exptl_crystal_colour yellow
_exptl_crystal_density_diffrn 1.796
_exptl_crystal_density_method 'not measured'
_exptl_crystal_description block
_exptl_crystal_F_000 908
_exptl_crystal_size_max 0.22
_exptl_crystal_size_mid 0.16
_exptl_crystal_size_min 0.04
_refine_diff_density_max 2.335
_refine_diff_density_min -1.469
_refine_diff_density_rms 0.156
_refine_ls_extinction_method none
_refine_ls_goodness_of_fit_ref 1.171
_refine_ls_hydrogen_treatment constr
_refine_ls_matrix_type full
_refine_ls_number_parameters 466
_refine_ls_number_reflns 6362
_refine_ls_number_restraints 0
_refine_ls_restrained_S_all 1.171
_refine_ls_R_factor_all 0.0477
_refine_ls_R_factor_gt 0.0384
_refine_ls_shift/su_max 0.000
_refine_ls_shift/su_mean 0.000
_refine_ls_structure_factor_coef Fsqd
_refine_ls_weighting_details 'calc w=1/[\s^2^(Fo^2^)+(0.0426P)^2^+6.4487P] where P=(Fo^2^+2Fc^2^)/3'
_refine_ls_weighting_scheme calc
_refine_ls_wR_factor_gt 0.0946
_refine_ls_wR_factor_ref 0.0998
_reflns_number_gt 5631
_reflns_number_total 6362
_reflns_threshold_expression >2sigma(I)
_cod_data_source_file ic702483w-gushchin_4.cif
_cod_data_source_block 92+
_cod_original_cell_volume 1685.58(13)
_cod_database_code 4305203

loop_
_symmetry_equiv_pos_as_xyz
'x, y, z'
'-x, -y, -z'

loop_
_atom_site_label
_atom_site_type_symbol
_atom_site_fract_x
_atom_site_fract_y
_atom_site_fract_z
_atom_site_U_iso_or_equiv
_atom_site_adp_type
_atom_site_occupancy
_atom_site_symmetry_multiplicity
_atom_site_calc_flag
_atom_site_refinement_flags
_atom_site_disorder_assembly
_atom_site_disorder_group
Pt1 Pt 0.90229(3) 0.221552(18) 0.243318(14) 0.02174(9) Uani 1 1 d . . .
O1 O 0.7240(5) 0.5143(4) 0.2732(3) 0.0304(10) Uani 1 1 d . . .
O2 O 0.6266(6) 0.5131(4) 0.1180(3) 0.0401(12) Uani 1 1 d . . .
O3 O 0.4688(6) 0.6723(4) 0.0668(3) 0.0466(13) Uani 1 1 d . . .
O4 O 0.0411(6) 0.8577(4) 0.2510(4) 0.0459(13) Uani 1 1 d . . .
O5 O 0.0588(7) 0.8160(5) 0.3892(4) 0.0583(16) Uani 1 1 d . . .
O6 O 0.5893(6) 0.6258(5) 0.4933(4) 0.0515(14) Uani 1 1 d . . .
O7 O 0.6965(6) 0.4684(4) 0.4487(3) 0.0388(11) Uani 1 1 d . . .
O8 O 0.3109(5) 1.0181(4) 0.2569(3) 0.0299(10) Uani 1 1 d . . .
O9 O 0.3824(7) 0.9205(5) 0.4207(3) 0.0539(15) Uani 1 1 d . . .
O10 O 0.6337(6) 0.8658(5) 0.4413(3) 0.0461(13) Uani 1 1 d . . .
O11 O 0.9766(5) 0.6553(4) 0.2337(3) 0.0361(11) Uani 1 1 d . . .
O12 O 0.9102(6) 0.6911(4) 0.1005(3) 0.0373(11) Uani 1 1 d . . .
O13 O 0.3508(6) 0.9395(4) 0.0358(3) 0.0393(12) Uani 1 1 d . . .
O14 O 0.3495(5) 1.0895(4) 0.0804(3) 0.0328(10) Uani 1 1 d . . .
N1 N 0.7112(7) 0.1845(4) 0.3111(3) 0.0308(12) Uani 1 1 d . . .
N2 N 0.8427(6) 0.1571(4) 0.1450(3) 0.0244(11) Uani 1 1 d . . .
N3 N 1.0896(6) 0.2527(4) 0.1759(3) 0.0239(11) Uani 1 1 d . . .
H3 H 1.1749 0.1950 0.1717 0.029 Uiso 1 1 calc R . ..
N4 N 0.9463(6) 0.2929(4) 0.3362(3) 0.0256(11) Uani 1 1 d . . .
H4 H 0.8732 0.3558 0.3438 0.031 Uiso 1 1 calc R . ..
N5 N 0.9769(6) 0.4398(4) 0.1386(4) 0.0326(12) Uani 1 1 d . . .
H5A H 0.8868 0.4364 0.1656 0.039 Uiso 1 1 calc R . ..
H5B H 0.9854 0.5040 0.1122 0.039 Uiso 1 1 calc R . ..
N6 N 1.1773(7) 0.1648(5) 0.3891(3) 0.0340(13) Uani 1 1 d . . .
H6A H 1.1741 0.1185 0.3552 0.041 Uiso 1 1 calc R . ..
H6B H 1.2555 0.1467 0.4245 0.041 Uiso 1 1 calc R . ..
N7 N 0.5275(6) 0.6030(5) 0.1275(3) 0.0313(12) Uani 1 1 d . . .
N8 N 0.1127(7) 0.8051(5) 0.3155(4) 0.0394(14) Uani 1 1 d . . .
N9 N 0.6065(6) 0.5630(5) 0.4404(3) 0.0295(12) Uani 1 1 d . . .
N10 N 0.3889(6) 0.9874(4) 0.0863(3) 0.0256(11) Uani 1 1 d . . .
N11 N 0.5217(7) 0.8898(4) 0.3942(3) 0.0306(12) Uani 1 1 d . . .
N12 N 0.8834(6) 0.7055(4) 0.1769(4) 0.0293(12) Uani 1 1 d . . .
C1 C 0.7700(11) 0.0838(7) 0.3778(5) 0.049(2) Uani 1 1 d . . .
H1A H 0.6789 0.0675 0.4109 0.074 Uiso 1 1 calc R . ..
H1B H 0.8384 0.0979 0.4164 0.074 Uiso 1 1 calc R . ..
H1C H 0.8309 0.0203 0.3496 0.074 Uiso 1 1 calc R . ..
C2 C 0.6011(9) 0.2759(7) 0.3546(6) 0.052(2) Uani 1 1 d .. . .
H2A H 0.5656 0.3435 0.3125 0.078 Uiso 1 1 calc R . ..
H2B H 0.6571 0.2898 0.3997 0.078 Uiso 1 1 calc R . ..
H2C H 0.5086 0.2542 0.3803 0.078 Uiso 1 1 calc R . ..
C3 C 0.6182(9) 0.1602(6) 0.2476(5) 0.0403(17) Uani 1 1 d . . .
H3A H 0.5500 0.1165 0.2779 0.048 Uiso 1 1 calc R . ..
H3B H 0.5484 0.2306 0.2171 0.048 Uiso 1 1 calc R . ..
C4 C 0.7289(8) 0.0965(6) 0.1844(5) 0.0379(16) Uani 1 1 d . . .
H4A H 0.6673 0.0871 0.1391 0.045 Uiso 1 1 calc R . ..
H4B H 0.7886 0.0219 0.2137 0.045 Uiso 1 1 calc R . ..
C5 C 0.7684(9) 0.2480(6) 0.0759(5) 0.0401(17) Uani 1 1 d . . .
H5C H 0.8463 0.2851 0.0501 0.060 Uiso 1 1 calc R . ..
H5D H 0.6766 0.3017 0.1001 0.060 Uiso 1 1 calc R . ..
H5E H 0.7331 0.2174 0.0319 0.060 Uiso 1 1 calc R . ..
C6 C 0.9797(8) 0.0760(6) 0.1050(4) 0.0348(15) Uani 1 1 d . . .
H6C H 0.9393 0.0399 0.0668 0.052 Uiso 1 1 calc R . ..
H6D H 1.0397 0.0197 0.1502 0.052 Uiso 1 1 calc R . ..
H6E H 1.0497 0.1151 0.0718 0.052 Uiso 1 1 calc R . ..
C7 C 1.0999(8) 0.3482(5) 0.1374(4) 0.0279(13) Uani 1 1 d . . .
C8 C 1.2475(8) 0.3579(6) 0.0873(5) 0.0342(15) Uani 1 1 d . . .
H8A H 1.2278 0.3701 0.0253 0.041 Uiso 1 1 calc R . ..
H8B H 1.3339 0.2868 0.1001 0.041 Uiso 1 1 calc R . ..
C9 C 1.3037(9) 0.4513(6) 0.1057(5) 0.0443(18) Uani 1 1 d . . .
H9A H 1.2193 0.5223 0.0929 0.066 Uiso 1 1 calc R . ..
H9B H 1.3992 0.4534 0.0696 0.066 Uiso 1 1 calc R . ..
H9C H 1.3287 0.4382 0.1663 0.066 Uiso 1 1 calc R . ..
C10 C 1.0630(8) 0.2630(5) 0.3869(4) 0.0280(14) Uani 1 1 d . . .
C11 C 1.0809(8) 0.3412(5) 0.4433(4) 0.0317(14) Uani 1 1 d . . .
H11A H 0.9867 0.3590 0.4834 0.038 Uiso 1 1 calc R .. .
H11B H 1.1762 0.3040 0.4779 0.038 Uiso 1 1 calc R .. .
C12 C 1.0971(9) 0.4475(6) 0.3911(5) 0.0410(17) Uani 1 1 d . . .
H12A H 1.1860 0.4300 0.3487 0.061 Uiso 1 1 calc R .. .
H12B H 1.1175 0.4931 0.4292 0.061 Uiso 1 1 calc R .. .
H12C H 0.9984 0.4884 0.3614 0.061 Uiso 1 1 calc R .. .
C13 C 0.5831(7) 0.5736(5) 0.2831(4) 0.0255(13) Uani 1 1 d . . .
C14 C 0.4754(7) 0.6261(5) 0.2142(4) 0.0265(13) Uani 1 1 d . . .
C15 C 0.3249(7) 0.7012(5) 0.2237(4) 0.0306(14) Uani 1 1 d . . .
H15 H 0.2604 0.7344 0.1755 0.037 Uiso 1 1 calc R . ..
C16 C 0.2709(7) 0.7267(5) 0.3045(5) 0.0321(15) Uani 1 1 d . . .
C17 C 0.3619(8) 0.6794(5) 0.3756(4) 0.0312(14) Uani 1 1 d . . .
H17 H 0.3220 0.6970 0.4309 0.037 Uiso 1 1 calc R . ..
C18 C 0.5118(7) 0.6062(5) 0.3645(4) 0.0270(13) Uani 1 1 d . . .
C19 C 0.4379(7) 0.9469(5) 0.2413(4) 0.0244(13) Uani 1 1 d . . .
C20 C 0.4918(7) 0.9212(5) 0.1556(4) 0.0236(12) Uani 1 1 d . . .
C21 C 0.6294(7) 0.8435(5) 0.1341(4) 0.0243(12) Uani 1 1 d . . .
H21 H 0.6528 0.8291 0.0767 0.029 Uiso 1 1 calc R . ..
C22 C 0.7337(7) 0.7863(5) 0.1985(4) 0.0254(13) Uani 1 1 d . . .
C23 C 0.6985(7) 0.8038(5) 0.2830(4) 0.0248(13) Uani 1 1 d . . .
H23 H 0.7724 0.7648 0.3262 0.030 Uiso 1 1 calc R . ..
C24 C 0.5541(7) 0.8790(5) 0.3038(4) 0.0244(12) Uani 1 1 d . . .

loop_
_atom_site_aniso_label
_atom_site_aniso_U_11
_atom_site_aniso_U_22
_atom_site_aniso_U_33
_atom_site_aniso_U_23
_atom_site_aniso_U_13
_atom_site_aniso_U_12
Pt1 0.01922(13) 0.02087(14) 0.02490(13) -0.00723(8) -0.00155(8) -0.00377(9)
O1 0.024(2) 0.030(2) 0.031(2) -0.0077(18) -0.0016(18) 0.0018(19)
O2 0.029(3) 0.043(3) 0.044(3) -0.015(2) -0.008(2) 0.001(2)
O3 0.049(3) 0.045(3) 0.035(3) 0.003(2) -0.012(2) -0.002(3)
O4 0.024(3) 0.031(3) 0.074(4) 0.002(2) -0.006(2) -0.001(2)
O5 0.035(3) 0.052(4) 0.068(4) -0.005(3) 0.019(3) 0.005(3)
O6 0.033(3) 0.066(4) 0.059(3) -0.040(3) -0.005(2) -0.003(3)
O7 0.043(3) 0.032(3) 0.037(3) -0.005(2) -0.009(2) -0.002(2)
O8 0.025(2) 0.030(2) 0.028(2) -0.0081(18) 0.0001(18) 0.0020(19)
O9 0.046(3) 0.062(4) 0.032(3) -0.011(2) 0.002(2) 0.014(3)
O10 0.047(3) 0.057(3) 0.033(3) -0.005(2) -0.013(2) -0.012(3)
O11 0.024(2) 0.031(3) 0.048(3) -0.003(2) -0.008(2) -0.001(2)
O12 0.034(3) 0.034(3) 0.036(3) -0.009(2) 0.003(2) 0.001(2)
O13 0.037(3) 0.040(3) 0.041(3) -0.016(2) -0.014(2) -0.003(2)
O14 0.034(3) 0.023(3) 0.034(2) -0.0016(18) -0.0003(19) 0.000(2)
N1 0.031(3) 0.029(3) 0.033(3) -0.014(2) 0.004(2) -0.006(2)
N2 0.020(3) 0.024(3) 0.032(3) -0.006(2) -0.004(2) -0.009(2)
N3 0.019(2) 0.020(3) 0.032(3) -0.010(2) -0.005(2) -0.001(2)
N4 0.024(3) 0.025(3) 0.028(3) -0.009(2) -0.008(2) -0.003(2)
N5 0.023(3) 0.025(3) 0.044(3) -0.003(2) 0.006(2) -0.004(2)
N6 0.033(3) 0.034(3) 0.032(3) -0.010(2) -0.011(2) -0.001(3)
N7 0.025(3) 0.035(3) 0.035(3) -0.005(2) -0.005(2) -0.009(3)
N8 0.022(3) 0.027(3) 0.064(4) -0.002(3) 0.005(3) -0.004(2)
N9 0.022(3) 0.035(3) 0.033(3) -0.011(2) 0.004(2) -0.009(3)
N10 0.020(3) 0.029(3) 0.027(3) -0.007(2) 0.000(2) -0.005(2)
N11 0.036(3) 0.026(3) 0.027(3) -0.005(2) -0.006(2) -0.004(2)
N12 0.024(3) 0.023(3) 0.038(3) -0.004(2) -0.002(2) -0.004(2)
C1 0.063(5) 0.046(5) 0.042(4) -0.004(3) 0.013(4) -0.028(4)
C2 0.037(4) 0.052(5) 0.080(6) -0.045(4) 0.029(4) -0.022(4)
C3 0.032(4) 0.042(4) 0.055(5) -0.018(3) 0.007(3) -0.019(3)
C4 0.032(4) 0.038(4) 0.052(4) -0.016(3) 0.000(3) -0.018(3)
C5 0.043(4) 0.033(4) 0.042(4) -0.005(3) -0.015(3) -0.005(3)
C6 0.036(4) 0.034(4) 0.034(4) -0.017(3) -0.002(3) -0.004(3)
C7 0.027(3) 0.029(4) 0.030(3) -0.009(3) -0.001(3) -0.010(3)
C8 0.030(4) 0.035(4) 0.042(4) -0.015(3) 0.005(3) -0.014(3)
C9 0.030(4) 0.044(4) 0.065(5) -0.026(4) 0.011(3) -0.014(3)
C10 0.032(4) 0.023(3) 0.027(3) -0.004(2) -0.002(3) -0.006(3)
C11 0.033(4) 0.031(4) 0.033(3) -0.012(3) -0.011(3) -0.005(3)
C12 0.047(4) 0.035(4) 0.046(4) -0.009(3) -0.018(3) -0.014(3)
C13 0.021(3) 0.022(3) 0.031(3) -0.002(2) -0.005(2) -0.004(3)
C14 0.022(3) 0.025(3) 0.032(3) -0.001(2) -0.003(2) -0.008(3)
C15 0.022(3) 0.025(3) 0.042(4) 0.003(3) -0.004(3) -0.007(3)
C16 0.015(3) 0.023(3) 0.053(4) -0.002(3) 0.004(3) -0.003(3)
C17 0.026(3) 0.030(4) 0.037(4) -0.009(3) 0.007(3) -0.009(3)
C18 0.022(3) 0.024(3) 0.034(3) -0.003(2) 0.000(2) -0.007(3)
C19 0.021(3) 0.024(3) 0.031(3) -0.008(2) 0.001(2) -0.009(3)
C20 0.024(3) 0.023(3) 0.026(3) -0.005(2) -0.004(2) -0.008(3)
C21 0.024(3) 0.023(3) 0.029(3) -0.006(2) 0.002(2) -0.011(3)
C22 0.021(3) 0.018(3) 0.035(3) -0.005(2) -0.003(2) -0.003(2)
C23 0.022(3) 0.022(3) 0.032(3) -0.003(2) -0.005(2) -0.007(2)
C24 0.027(3) 0.022(3) 0.025(3) -0.005(2) -0.003(2) -0.007(3)

loop_
_atom_type_symbol
_atom_type_description
_atom_type_scat_dispersion_real
_atom_type_scat_dispersion_imag
_atom_type_scat_source
C C 0.0033 0.0016 'International Tables Vol C Tables 4.2.6.8 and 6.1.1.4'
H H 0.0000 0.0000 'International Tables Vol C Tables 4.2.6.8 and 6.1.1.4'
N N 0.0061 0.0033 'International Tables Vol C Tables 4.2.6.8 and 6.1.1.4'
O O 0.0106 0.0060 'International Tables Vol C Tables 4.2.6.8 and 6.1.1.4'
Pt Pt -1.7033 8.3905 'International Tables Vol C Tables 4.2.6.8 and 6.1.1.4'

loop_
_geom_angle_atom_site_label_1
_geom_angle_atom_site_label_2
_geom_angle_atom_site_label_3
_geom_angle
_geom_angle_site_symmetry_1
_geom_angle_site_symmetry_3
_geom_angle_publ_flag
N4 Pt1 N3 88.3(2) . . ?
N4 Pt1 N1 93.3(2) . . ?
N3 Pt1 N1 178.02(19) . . ?
N4 Pt1 N2 176.00(19) . . ?
N3 Pt1 N2 92.89(19) . . ?
N1 Pt1 N2 85.6(2) . . ?
C3 N1 C2 107.7(6) . . ?
C3 N1 C1 109.7(6) . . ?
C2 N1 C1 108.3(6) . . ?
C3 N1 Pt1 106.5(4) . . ?
C2 N1 Pt1 114.8(4) . . ?
C1 N1 Pt1 109.6(4) . . ?
C5 N2 C4 111.1(5) . . ?
C5 N2 C6 107.6(5) . . ?
C4 N2 C6 107.3(5) . . ?
C5 N2 Pt1 110.0(4) . . ?
C4 N2 Pt1 106.1(4) . . ?
C6 N2 Pt1 114.7(4) . . ?
C7 N3 Pt1 127.5(4) . . ?
C7 N3 H3 116.3 . . ?
Pt1 N3 H3 116.3 . . ?
C10 N4 Pt1 131.4(4) . . ?
C10 N4 H4 114.3 . . ?
Pt1 N4 H4 114.3 . . ?
C7 N5 H5A 120.0 . . ?
C7 N5 H5B 120.0 . . ?
H5A N5 H5B 120.0 . . ?
C10 N6 H6A 120.0 . . ?
C10 N6 H6B 120.0 . . ?
H6A N6 H6B 120.0 . . ?
O3 N7 O2 122.2(6) . . ?
O3 N7 C14 118.8(6) . . ?
O2 N7 C14 119.0(5) . . ?
O4 N8 O5 123.5(6) . . ?
O4 N8 C16 118.4(6) . . ?
O5 N8 C16 118.1(6) . . ?
O7 N9 O6 123.7(6) . . ?
O7 N9 C18 119.3(5) . . ?
O6 N9 C18 117.0(5) . . ?
O13 N10 O14 123.7(5) . . ?
O13 N10 C20 118.7(5) . . ?
O14 N10 C20 117.6(5) . . ?
O10 N11 O9 122.5(6) . . ?
O10 N11 C24 119.1(6) . . ?
O9 N11 C24 118.3(5) . . ?
O11 N12 O12 123.3(5) . . ?
O11 N12 C22 119.3(5) . . ?
O12 N12 C22 117.5(5) . . ?
N1 C1 H1A 109.5 . . ?
N1 C1 H1B 109.5 . . ?
H1A C1 H1B 109.5 . . ?
N1 C1 H1C 109.5 . . ?
H1A C1 H1C 109.5 . . ?
H1B C1 H1C 109.5 . . ?
N1 C2 H2A 109.5 . . ?
N1 C2 H2B 109.5 . . ?
H2A C2 H2B 109.5 . . ?
N1 C2 H2C 109.5 . . ?
H2A C2 H2C 109.5 . . ?
H2B C2 H2C 109.5 . . ?
C4 C3 N1 109.9(6) . . ?
C4 C3 H3A 109.7 . . ?
N1 C3 H3A 109.7 . . ?
C4 C3 H3B 109.7 . . ?
N1 C3 H3B 109.7 . . ?
H3A C3 H3B 108.2 . . ?
C3 C4 N2 109.7(5) . . ?
C3 C4 H4A 109.7 . . ?
N2 C4 H4A 109.7 . . ?
C3 C4 H4B 109.7 . . ?
N2 C4 H4B 109.7 . . ?
H4A C4 H4B 108.2 . . ?
N2 C5 H5C 109.5 . . ?
N2 C5 H5D 109.5 . . ?
H5C C5 H5D 109.5 . . ?
N2 C5 H5E 109.5 . . ?
H5C C5 H5E 109.5 . . ?
H5D C5 H5E 109.5 . . ?
N2 C6 H6C 109.5 . . ?
N2 C6 H6D 109.5 . . ?
H6C C6 H6D 109.5 . . ?
N2 C6 H6E 109.5 . . ?
H6C C6 H6E 109.5 . . ?
H6D C6 H6E 109.5 . . ?
N3 C7 N5 120.9(6) . . ?
N3 C7 C8 121.3(6) . . ?
N5 C7 C8 117.8(6) . . ?
C7 C8 C9 114.3(6) . . ?
C7 C8 H8A 108.7 . . ?
C9 C8 H8A 108.7 . . ?
C7 C8 H8B 108.7 . . ?
C9 C8 H8B 108.7 . . ?
H8A C8 H8B 107.6 . . ?
C8 C9 H9A 109.5 . . ?
C8 C9 H9B 109.5 . . ?
H9A C9 H9B 109.5 . . ?
C8 C9 H9C 109.5 . . ?
H9A C9 H9C 109.5 . . ?
H9B C9 H9C 109.5 . . ?
N4 C10 N6 122.1(6) . . ?
N4 C10 C11 120.7(6) . . ?
N6 C10 C11 117.1(6) . . ?
C12 C11 C10 111.9(5) . . ?
C12 C11 H11A 109.2 . . ?
C10 C11 H11A 109.2 . . ?
C12 C11 H11B 109.2 . . ?
C10 C11 H11B 109.2 . . ?
H11A C11 H11B 107.9 . . ?
C11 C12 H12A 109.5 . . ?
C11 C12 H12B 109.5 . . ?
H12A C12 H12B 109.5 . . ?
C11 C12 H12C 109.5 . . ?
H12A C12 H12C 109.5 . . ?
H12B C12 H12C 109.5 . . ?
O1 C13 C14 124.5(6) . . ?
O1 C13 C18 123.9(5) . . ?
C14 C13 C18 111.4(5) . . ?
C15 C14 C13 124.6(6) . . ?
C15 C14 N7 116.4(5) . . ?
C13 C14 N7 118.9(5) . . ?
C16 C15 C14 118.6(6) . . ?
C16 C15 H15 120.7 . . ?
C14 C15 H15 120.7 . . ?
C17 C16 C15 121.9(6) . . ?
C17 C16 N8 118.9(6) . . ?
C15 C16 N8 119.2(6) . . ?
C18 C17 C16 118.5(6) . . ?
C18 C17 H17 120.8 . . ?
C16 C17 H17 120.8 . . ?
C17 C18 C13 125.0(6) . . ?
C17 C18 N9 116.5(6) . . ?
C13 C18 N9 118.4(5) . . ?
O8 C19 C20 123.5(6) . . ?
O8 C19 C24 125.9(5) . . ?
C20 C19 C24 110.5(5) . . ?
C21 C20 C19 126.5(5) . . ?
C21 C20 N10 117.6(5) . . ?
C19 C20 N10 115.9(5) . . ?
C20 C21 C22 117.9(6) . . ?
C20 C21 H21 121.0 . . ?
C22 C21 H21 121.0 . . ?
C21 C22 C23 121.6(6) . . ?
C21 C22 N12 119.1(6) . . ?
C23 C22 N12 119.3(5) . . ?
C24 C23 C22 119.2(5) . . ?
C24 C23 H23 120.4 . . ?
C22 C23 H23 120.4 . . ?
C23 C24 C19 124.1(5) . . ?
C23 C24 N11 116.4(5) . . ?
C19 C24 N11 119.5(5) . . ?

loop_
_geom_bond_atom_site_label_1
_geom_bond_atom_site_label_2
_geom_bond_distance
_geom_bond_site_symmetry_2
_geom_bond_publ_flag
Pt1 N4 1.997(5) . yes
Pt1 N3 1.999(5) . yes
Pt1 N1 2.059(6) . yes
Pt1 N2 2.074(5) . yes
O1 C13 1.250(7) . ?
O2 N7 1.233(7) . ?
O3 N7 1.218(7) . ?
O4 N8 1.228(8) . ?
O5 N8 1.232(8) . ?
O6 N9 1.232(7) . ?
O7 N9 1.215(7) . ?
O8 C19 1.239(7) . ?
O9 N11 1.227(8) . ?
O10 N11 1.226(7) . ?
O11 N12 1.226(7) . ?
O12 N12 1.246(7) . ?
O13 N10 1.224(7) . ?
O14 N10 1.237(7) . ?
N1 C3 1.494(9) . ?
N1 C2 1.495(8) . ?
N1 C1 1.500(9) . ?
N2 C5 1.478(8) . ?
N2 C4 1.494(8) . ?
N2 C6 1.497(8) . ?
N3 C7 1.299(8) . ?
N3 H3 0.8800 . ?
N4 C10 1.288(8) . ?
N4 H4 0.8800 . ?
N5 C7 1.326(8) . yes
N5 H5A 0.8800 . ?
N5 H5B 0.8800 . ?
N6 C10 1.340(8) . yes
N6 H6A 0.8800 . ?
N6 H6B 0.8800 . ?
N7 C14 1.456(8) . ?
N8 C16 1.457(8) . ?
N9 C18 1.455(8) . ?
N10 C20 1.457(8) . ?
N11 C24 1.455(8) . ?
N12 C22 1.454(8) . ?
C1 H1A 0.9800 . ?
C1 H1B 0.9800 . ?
C1 H1C 0.9800 . ?
C2 H2A 0.9800 . ?
C2 H2B 0.9800 . ?
C2 H2C 0.9800 . ?
C3 C4 1.491(10) . ?
C3 H3A 0.9900 . ?
C3 H3B 0.9900 . ?
C4 H4A 0.9900 . ?
C4 H4B 0.9900 . ?
C5 H5C 0.9800 . ?
C5 H5D 0.9800 . ?
C5 H5E 0.9800 . ?
C6 H6C 0.9800 . ?
C6 H6D 0.9800 . ?
C6 H6E 0.9800 . ?
C7 C8 1.493(9) . ?
C8 C9 1.523(9) . ?
C8 H8A 0.9900 . ?
C8 H8B 0.9900 . ?
C9 H9A 0.9800 . ?
C9 H9B 0.9800 . ?
C9 H9C 0.9800 . ?
C10 C11 1.514(8) . ?
C11 C12 1.509(10) . ?
C11 H11A 0.9900 . ?
C11 H11B 0.9900 . ?
C12 H12A 0.9800 . ?
C12 H12B 0.9800 . ?
C12 H12C 0.9800 . ?
C13 C14 1.444(8) . ?
C13 C18 1.451(9) . ?
C14 C15 1.387(9) . ?
C15 C16 1.381(10) . ?
C15 H15 0.9500 . ?
C16 C17 1.381(9) . ?
C17 C18 1.377(9) . ?
C17 H17 0.9500 . ?
C19 C20 1.453(8) . ?
C19 C24 1.455(8) . ?
C20 C21 1.365(8) . ?
C21 C22 1.385(8) . ?
C21 H21 0.9500 . ?
C22 C23 1.386(9) . ?
C23 C24 1.386(9) . ?
C23 H23 0.9500 . ?

loop_
_geom_hbond_atom_site_label_D
_geom_hbond_atom_site_label_H
_geom_hbond_atom_site_label_A
_geom_hbond_distance_DH
_geom_hbond_distance_HA
_geom_hbond_distance_DA
_geom_hbond_angle_DHA
_geom_hbond_site_symmetry_A
_geom_hbond_publ_flag
N3 H3 O14 0.88 2.29 3.060(7) 145.7 1_645 yes
N3 H3 O8 0.88 2.43 3.149(6) 138.9 1_645 yes
N4 H4 O1 0.88 2.21 2.961(6) 142.5 . yes
N4 H4 O7 0.88 2.49 3.264(7) 146.6 . yes
N5 H5A O1 0.88 2.28 2.987(7) 137.3 . yes
N5 H5A O2 0.88 2.34 2.976(7) 129.2 . yes
N5 H5B O12 0.88 2.26 3.055(7) 149.8 . yes
N6 H6A O8 0.88 2.22 2.976(7) 144.3 1_645 yes
N6 H6B O10 0.88 2.39 3.203(7) 154.3 2_766 yes
